data_9017586
loop_
_publ_author_name
'Armbruster, T.'
'Lazic, B.'
'Reznitsky, L. Z.'
'Sklyarov, E. V.'

_publ_section_title
;
 Kyzylkumite, Ti2V3+O5(OH): new structure type, modularity and revised formula
;
_journal_name_full 'Mineralogical Magazine'
_journal_page_first 33
_journal_page_last 44
_journal_volume 77
_journal_year 2013
_chemical_compound_source 'Sludyanka complex, South Baikal, Russia'
_chemical_formula_sum 'Cr0.06 H O6 Ti2 V0.94'
_chemical_name_mineral Kyzylkumite
_space_group_IT_number 14
_space_group_name_Hall '-P 2ybc'
_space_group_name_H-M_alt 'P 1 21/c 1'
_symmetry_space_group_name_H-M 'P 1 21/c 1'
_cell_angle_alpha 90
_cell_angle_beta 93.174
_cell_angle_gamma 90
_cell_formula_units_Z 4
_cell_length_a 8.4787
_cell_length_b 4.5624
_cell_length_c 10.0330
_cell_volume 387.513
_database_code_amcsd 0019815
_exptl_crystal_density_diffrn 4.178
_cod_data_source_file inputs/fixed/downloads/18/18492.cif
_cod_data_source_block 18492
_cod_original_formula_sum 'Ti2 (V.94 Cr.06) O6 H'
_cod_database_code 9017586

loop_
_space_group_symop_operation_xyz
x,y,z
x,1/2-y,1/2+z
-x,1/2+y,1/2-z
-x,-y,-z

loop_
_atom_site_aniso_label
_atom_site_aniso_U_11
_atom_site_aniso_U_22
_atom_site_aniso_U_33
_atom_site_aniso_U_12
_atom_site_aniso_U_13
_atom_site_aniso_U_23
TiM1 0.00681 0.00821 0.00667 -0.00003 0.00079 -0.00016
TiM2 0.00867 0.00946 0.00726 0.00050 0.00144 0.00006
VM3 0.00677 0.00808 0.00986 0.00139 0.00128 0.00082
CrM3 0.00677 0.00808 0.00986 0.00139 0.00128 0.00082
O1 0.00870 0.00900 0.00720 -0.00240 0.00170 -0.00060
O2 0.00750 0.00950 0.00910 -0.00160 -0.00020 0.00020
O3 0.00880 0.00950 0.00820 -0.00240 0.00070 -0.00010
O4 0.00800 0.00970 0.00820 0.00240 0.00030 0.00150
O5 0.00770 0.00800 0.00880 -0.00090 0.00090 0.00030
O6 0.00660 0.01040 0.01060 -0.00060 0.00110 -0.00220

loop_
_atom_site_label
_atom_site_fract_x
_atom_site_fract_y
_atom_site_fract_z
_atom_site_occupancy
_atom_site_U_iso_or_equiv
_atom_site_type_symbol
_atom_site_attached_hydrogens
TiM1 0.08253 -0.00466 -0.12620 1.00000 0.00721 Ti 0
TiM2 0.22693 -0.00921 -0.38492 1.00000 0.00843 Ti 0
VM3 0.39733 0.00554 -0.65117 0.94000 0.00821 V 0
CrM3 0.39733 0.00554 -0.65117 0.06000 0.00821 Cr 0
O1 0.07493 -0.22160 -0.29701 1.00000 0.00820 O 0
O2 0.25205 0.21630 -0.21405 1.00000 0.00870 O 0
O3 -0.08920 -0.21590 -0.04235 1.00000 0.00890 O 0
O4 -0.24574 0.28200 0.05147 1.00000 0.00860 O 0
O5 -0.41865 -0.21190 0.45759 1.00000 0.00820 O 0
O6 0.41440 -0.24630 -0.80111 1.00000 0.00920 O 0
H5 -0.42100 -0.42000 0.45200 1.00000 0.05000 H 0

loop_
_cod_changelog_entry_id
_cod_changelog_entry_author
_cod_changelog_entry_date
_cod_changelog_entry_text
1
;cod-tools version 3.8.0
Id: cif_guess_AMCSD_atom_types 9581 2023-05-17 12:35:41Z saulius
;
2023-05-23T09:22:05+03:00
;Derived atom types and hydrogen counts
from atom names that follow the AMCSD naming convention
(Wat == water, O-H == hydroxyl).
;

loop_
_cod_related_entry_id
_cod_related_entry_database
_cod_related_entry_code
1 AMCSD 0019815
